data_7240535
loop_
_publ_author_name
'Surov, Artem Olegovich'
'Vasilev, Nikita'
'Voronin, Alexander P.'
'Andrei, Churakov'
'Emmerling, Franziska'
'Perlovich, German L.'

_publ_section_title
;
 Ciprofloxacin salts with benzoic acid derivatives: structural aspects,
 solid-state properties and solubility performance
;
_journal_name_full CrystEngComm
_journal_paper_doi 10.1039/D0CE00514B
_journal_year 2020
_chemical_formula_moiety 'C17 H19 F N3 O3, C7 H5 O5, 2.167(H2 O)'
_chemical_formula_sum 'C24 H28.33 F N3 O10.17'
_chemical_formula_weight 540.47
_space_group_IT_number 14
_space_group_name_Hall '-P 2yn'
_space_group_name_H-M_alt 'P 1 21/n 1'
_symmetry_cell_setting monoclinic
_symmetry_space_group_name_Hall '-P 2yn'
_symmetry_space_group_name_H-M 'P 1 21/n 1'
_atom_sites_solution_hydrogens mixed
_atom_sites_solution_primary direct
_atom_sites_solution_secondary difmap
_audit_creation_method SHELXL-97
_audit_update_record
;
2020-03-29 deposited with the CCDC.	2020-05-14 downloaded from the CCDC.
;
_cell_angle_alpha 90.00
_cell_angle_beta 93.365(1)
_cell_angle_gamma 90.00
_cell_formula_units_Z 4
_cell_length_a 9.1210(7)
_cell_length_b 27.264(2)
_cell_length_c 10.3393(8)
_cell_measurement_reflns_used 7185
_cell_measurement_temperature 150(2)
_cell_measurement_theta_max 30.490
_cell_measurement_theta_min 2.475
_cell_volume 2566.7(3)
_computing_cell_refinement 'SAINT (Bruker, 2008)'
_computing_data_collection '<i>APEX2</i> (Bruker, 2008)'
_computing_data_reduction 'SAINT (Bruker, 2008)'
_computing_molecular_graphics 'SHELXTL (Sheldrick, 2008)'
_computing_publication_material 'SHELXTL (Sheldrick, 2008)'
_computing_structure_refinement 'SHELXTL (Sheldrick, 2008)'
_computing_structure_solution 'SHELXTL (Sheldrick, 2008)'
_diffrn_ambient_temperature 150(2)
_diffrn_measured_fraction_theta_full 1.000
_diffrn_measured_fraction_theta_max 1.000
_diffrn_measurement_device_type 'Bruker SMART APEX II'
_diffrn_measurement_method \w
_diffrn_radiation_monochromator graphite
_diffrn_radiation_source 'fine-focus sealed tube'
_diffrn_radiation_type MoK\a
_diffrn_radiation_wavelength 0.71073
_diffrn_reflns_av_R_equivalents 0.0346
_diffrn_reflns_av_sigmaI/netI 0.0309
_diffrn_reflns_limit_h_max 12
_diffrn_reflns_limit_h_min -12
_diffrn_reflns_limit_k_max 37
_diffrn_reflns_limit_k_min -37
_diffrn_reflns_limit_l_max 14
_diffrn_reflns_limit_l_min -14
_diffrn_reflns_number 28802
_diffrn_reflns_theta_full 29.00
_diffrn_reflns_theta_max 29.00
_diffrn_reflns_theta_min 2.36
_diffrn_standards_decay_% 0
_exptl_absorpt_coefficient_mu 0.114
_exptl_absorpt_correction_T_max 0.9943
_exptl_absorpt_correction_T_min 0.9557
_exptl_absorpt_correction_type multi-scan
_exptl_absorpt_process_details 'SADABS (Bruker, 2008)'
_exptl_crystal_colour colourless
_exptl_crystal_density_diffrn 1.399
_exptl_crystal_density_method 'not measured'
_exptl_crystal_description prism
_exptl_crystal_F_000 1134.7
_exptl_crystal_size_max 0.40
_exptl_crystal_size_mid 0.20
_exptl_crystal_size_min 0.05
_refine_diff_density_max 0.388
_refine_diff_density_min -0.239
_refine_diff_density_rms 0.049
_refine_ls_extinction_method none
_refine_ls_goodness_of_fit_ref 1.030
_refine_ls_hydrogen_treatment mixed
_refine_ls_matrix_type full
_refine_ls_number_parameters 475
_refine_ls_number_reflns 6829
_refine_ls_number_restraints 0
_refine_ls_restrained_S_all 1.030
_refine_ls_R_factor_all 0.0612
_refine_ls_R_factor_gt 0.0430
_refine_ls_shift/su_max 0.001
_refine_ls_shift/su_mean 0.000
_refine_ls_structure_factor_coef Fsqd
_refine_ls_weighting_details 'calc w=1/[\s^2^(Fo^2^)+(0.0486P)^2^+0.9557P] where P=(Fo^2^+2Fc^2^)/3'
_refine_ls_weighting_scheme calc
_refine_ls_wR_factor_gt 0.0973
_refine_ls_wR_factor_ref 0.1060
_reflns_number_gt 5346
_reflns_number_total 6829
_reflns_threshold_expression I>2\s(I)
_cod_data_source_file d0ce00514b2.cif
_cod_data_source_block a_CCDC1
_cod_original_sg_symbol_H-M 'P 21/n'
_cod_database_code 7240535

loop_
_symmetry_equiv_pos_as_xyz
'x, y, z'
'-x+1/2, y+1/2, -z+1/2'
'-x, -y, -z'
'x-1/2, -y-1/2, z-1/2'

loop_
_atom_site_label
_atom_site_type_symbol
_atom_site_fract_x
_atom_site_fract_y
_atom_site_fract_z
_atom_site_U_iso_or_equiv
_atom_site_adp_type
_atom_site_occupancy
_atom_site_symmetry_multiplicity
_atom_site_calc_flag
_atom_site_refinement_flags
_atom_site_disorder_assembly
_atom_site_disorder_group
F1 F 0.03121(9) 0.50616(3) 0.16772(8) 0.02329(19) Uani 1 1 d . . .
O1 O 0.35861(11) 0.51033(4) 0.57816(9) 0.0210(2) Uani 1 1 d . . .
O2 O 0.38609(12) 0.42740(5) 0.90790(10) 0.0300(3) Uani 1 1 d . . .
O3 O 0.47381(11) 0.48978(4) 0.79863(10) 0.0250(2) Uani 1 1 d . . .
N1 N 0.06938(12) 0.39684(4) 0.61665(10) 0.0171(2) Uani 1 1 d . . .
N2 N -0.16104(12) 0.42699(4) 0.18749(10) 0.0159(2) Uani 1 1 d . . .
N3 N -0.34234(13) 0.38082(4) -0.01250(11) 0.0170(2) Uani 1 1 d . . .
C1 C 0.26935(14) 0.47544(5) 0.58777(12) 0.0145(2) Uani 1 1 d . . .
C2 C 0.27103(14) 0.44538(5) 0.70148(12) 0.0167(3) Uani 1 1 d . . .
C3 C 0.17135(15) 0.40828(5) 0.71064(13) 0.0185(3) Uani 1 1 d . . .
C4 C 0.38054(15) 0.45345(5) 0.81098(13) 0.0201(3) Uani 1 1 d . . .
C5 C -0.04121(16) 0.35954(6) 0.63977(14) 0.0231(3) Uani 1 1 d . . .
C6 C 0.0068(2) 0.31323(7) 0.70715(19) 0.0394(4) Uani 1 1 d . . .
C7 C -0.0416(2) 0.31223(6) 0.56624(18) 0.0322(4) Uani 1 1 d . . .
C8 C 0.15934(13) 0.46302(5) 0.48623(12) 0.0136(2) Uani 1 1 d . . .
C9 C 0.14816(14) 0.49009(5) 0.36992(12) 0.0154(3) Uani 1 1 d . . .
C10 C 0.04388(14) 0.47771(5) 0.27593(12) 0.0151(3) Uani 1 1 d . . .
C11 C -0.05374(13) 0.43772(5) 0.28624(12) 0.0142(2) Uani 1 1 d . . .
C12 C -0.04306(14) 0.41172(5) 0.40187(12) 0.0152(3) Uani 1 1 d . . .
C13 C 0.06172(14) 0.42402(5) 0.50112(12) 0.0140(2) Uani 1 1 d . . .
C14 C -0.10984(15) 0.42049(5) 0.05549(12) 0.0175(3) Uani 1 1 d . . .
C15 C -0.23905(16) 0.42091(5) -0.04347(13) 0.0191(3) Uani 1 1 d . . .
C16 C -0.26516(14) 0.38834(5) 0.21892(13) 0.0168(3) Uani 1 1 d . . .
C17 C -0.39468(15) 0.38786(5) 0.11993(13) 0.0180(3) Uani 1 1 d . . .
H3 H 0.1710(18) 0.3878(6) 0.7864(16) 0.021(4) Uiso 1 1 d . . .
H5 H -0.135(2) 0.3726(6) 0.6593(17) 0.027(4) Uiso 1 1 d . . .
H9 H 0.2128(18) 0.5180(6) 0.3587(16) 0.021(4) Uiso 1 1 d . . .
H10 H -0.1050(18) 0.3849(6) 0.4158(16) 0.022(4) Uiso 1 1 d . . .
H30 H 0.456(3) 0.5026(8) 0.714(2) 0.055(7) Uiso 1 1 d . . .
H31 H -0.292(2) 0.3504(7) -0.0148(18) 0.036(5) Uiso 1 1 d . . .
H32 H -0.4181(19) 0.3808(6) -0.0702(17) 0.023(4) Uiso 1 1 d . . .
H61 H -0.055(3) 0.3013(8) 0.769(2) 0.055(7) Uiso 1 1 d . . .
H62 H 0.108(2) 0.3091(8) 0.724(2) 0.043(6) Uiso 1 1 d . . .
H71 H -0.137(2) 0.2989(7) 0.543(2) 0.045(6) Uiso 1 1 d . . .
H72 H 0.035(2) 0.3086(7) 0.5033(19) 0.036(5) Uiso 1 1 d . . .
H141 H -0.0554(18) 0.3891(6) 0.0495(16) 0.024(4) Uiso 1 1 d . . .
H142 H -0.0419(19) 0.4456(6) 0.0344(16) 0.023(4) Uiso 1 1 d . . .
H151 H -0.2070(19) 0.4154(6) -0.1272(18) 0.026(4) Uiso 1 1 d . . .
H152 H -0.2964(18) 0.4513(6) -0.0441(16) 0.021(4) Uiso 1 1 d . . .
H161 H -0.3057(17) 0.3966(6) 0.3039(16) 0.018(4) Uiso 1 1 d . . .
H162 H -0.2159(18) 0.3558(6) 0.2231(16) 0.023(4) Uiso 1 1 d . . .
H171 H -0.4608(19) 0.3611(6) 0.1374(16) 0.023(4) Uiso 1 1 d . . .
H172 H -0.4466(17) 0.4185(6) 0.1202(15) 0.014(4) Uiso 1 1 d . . .
O21 O 0.69474(12) 0.79435(4) 0.49850(10) 0.0234(2) Uani 1 1 d . . .
O22 O 0.82316(12) 0.75374(4) 0.65502(10) 0.0260(2) Uani 1 1 d . . .
O24 O 0.39938(12) 0.66151(4) 0.25640(10) 0.0250(2) Uani 1 1 d . . .
O25 O 0.40448(11) 0.58521(4) 0.41610(10) 0.0212(2) Uani 1 1 d . . .
O26 O 0.57598(11) 0.58575(3) 0.64442(9) 0.0174(2) Uani 1 1 d . . .
C21 C 0.72941(15) 0.75550(5) 0.55981(13) 0.0178(3) Uani 1 1 d . . .
C22 C 0.65139(14) 0.70905(5) 0.51894(12) 0.0165(3) Uani 1 1 d . . .
C23 C 0.56830(15) 0.70674(5) 0.40093(13) 0.0176(3) Uani 1 1 d . . .
H23 H 0.5722(18) 0.7340(6) 0.3424(16) 0.023(4) Uiso 1 1 d . . .
C24 C 0.48565(15) 0.66527(5) 0.36876(12) 0.0168(3) Uani 1 1 d . . .
C25 C 0.48802(14) 0.62489(5) 0.45232(12) 0.0152(3) Uani 1 1 d . . .
C26 C 0.57604(14) 0.62658(5) 0.56772(12) 0.0143(2) Uani 1 1 d . . .
C27 C 0.65627(15) 0.66859(5) 0.60108(13) 0.0164(3) Uani 1 1 d . . .
H27 H 0.7121(17) 0.6695(6) 0.6794(16) 0.016(4) Uiso 1 1 d . . .
H24 H 0.379(2) 0.6920(9) 0.224(2) 0.052(6) Uiso 1 1 d . . .
H25 H 0.410(2) 0.5630(8) 0.478(2) 0.043(6) Uiso 1 1 d . . .
H26 H 0.637(2) 0.5905(7) 0.711(2) 0.040(5) Uiso 1 1 d . . .
O10 O 0.75470(12) 0.59745(5) 0.86232(11) 0.0251(2) Uani 1 1 d . . .
H1 H 0.719(2) 0.5909(8) 0.935(2) 0.050(6) Uiso 1 1 d . . .
H2 H 0.802(2) 0.6243(9) 0.871(2) 0.048(6) Uiso 1 1 d . . .
O11 O 0.8808(19) 0.6914(6) 0.8911(15) 0.046(2) Uani 0.42(4) 1 d P . .
O12 O 0.9258(17) 0.6817(3) 0.8485(18) 0.048(3) Uani 0.58(4) 1 d P . .
H11 H 0.885(3) 0.7057(11) 0.799(3) 0.091(10) Uiso 1 1 d . . .
H12 H 0.989(3) 0.6938(10) 0.906(3) 0.072(8) Uiso 1 1 d . . .
O13 O 0.3829(9) 0.3104(3) 0.9452(8) 0.046(3) Uani 0.167(4) 1 d P . .
H13 H 0.3840 0.3414 0.9352 0.069 Uiso 0.167(4) 1 d PR . .
H14 H 0.3087 0.3098 0.9913 0.069 Uiso 0.167(4) 1 d PR . .

loop_
_atom_site_aniso_label
_atom_site_aniso_U_11
_atom_site_aniso_U_22
_atom_site_aniso_U_33
_atom_site_aniso_U_23
_atom_site_aniso_U_13
_atom_site_aniso_U_12
F1 0.0294(4) 0.0238(4) 0.0156(4) 0.0081(3) -0.0074(3) -0.0068(3)
O1 0.0206(5) 0.0205(5) 0.0209(5) 0.0007(4) -0.0067(4) -0.0054(4)
O2 0.0245(5) 0.0486(7) 0.0160(5) 0.0084(5) -0.0069(4) 0.0021(5)
O3 0.0232(5) 0.0299(6) 0.0204(5) -0.0028(4) -0.0099(4) -0.0013(4)
N1 0.0176(5) 0.0200(6) 0.0134(5) 0.0026(4) -0.0014(4) -0.0023(4)
N2 0.0149(5) 0.0211(6) 0.0112(5) -0.0015(4) -0.0026(4) -0.0027(4)
N3 0.0181(5) 0.0186(6) 0.0134(5) -0.0036(4) -0.0063(4) 0.0019(4)
C1 0.0134(6) 0.0161(6) 0.0137(6) -0.0025(5) -0.0018(5) 0.0026(5)
C2 0.0159(6) 0.0210(7) 0.0126(6) -0.0015(5) -0.0029(5) 0.0032(5)
C3 0.0196(6) 0.0234(7) 0.0122(6) 0.0025(5) -0.0010(5) 0.0019(5)
C4 0.0161(6) 0.0279(7) 0.0157(6) -0.0021(5) -0.0039(5) 0.0054(5)
C5 0.0221(7) 0.0285(8) 0.0189(7) 0.0046(6) 0.0026(5) -0.0073(6)
C6 0.0394(10) 0.0374(10) 0.0406(10) 0.0209(8) -0.0047(8) -0.0124(8)
C7 0.0359(9) 0.0244(8) 0.0363(9) 0.0028(7) 0.0017(7) -0.0077(7)
C8 0.0136(6) 0.0155(6) 0.0115(6) -0.0015(5) -0.0018(4) 0.0011(5)
C9 0.0157(6) 0.0152(6) 0.0151(6) 0.0008(5) -0.0011(5) -0.0012(5)
C10 0.0180(6) 0.0161(6) 0.0108(6) 0.0021(5) -0.0012(5) 0.0008(5)
C11 0.0122(6) 0.0181(6) 0.0120(6) -0.0025(5) -0.0012(4) 0.0009(5)
C12 0.0147(6) 0.0170(6) 0.0136(6) -0.0005(5) -0.0009(5) -0.0034(5)
C13 0.0154(6) 0.0163(6) 0.0103(6) 0.0005(5) -0.0003(5) 0.0010(5)
C14 0.0177(6) 0.0231(7) 0.0113(6) -0.0005(5) -0.0012(5) -0.0019(5)
C15 0.0240(7) 0.0199(7) 0.0129(6) -0.0002(5) -0.0036(5) -0.0009(5)
C16 0.0142(6) 0.0229(7) 0.0130(6) -0.0013(5) -0.0017(5) -0.0036(5)
C17 0.0154(6) 0.0221(7) 0.0160(6) -0.0044(5) -0.0032(5) -0.0010(5)
O21 0.0284(5) 0.0167(5) 0.0238(5) 0.0025(4) -0.0083(4) -0.0039(4)
O22 0.0313(6) 0.0181(5) 0.0265(5) -0.0004(4) -0.0153(4) -0.0042(4)
O24 0.0387(6) 0.0159(5) 0.0182(5) 0.0006(4) -0.0167(4) -0.0017(4)
O25 0.0264(5) 0.0155(5) 0.0204(5) 0.0014(4) -0.0102(4) -0.0057(4)
O26 0.0188(5) 0.0175(5) 0.0154(4) 0.0036(4) -0.0045(4) -0.0036(4)
C21 0.0191(6) 0.0165(6) 0.0173(6) -0.0017(5) -0.0027(5) -0.0019(5)
C22 0.0174(6) 0.0161(6) 0.0153(6) -0.0024(5) -0.0031(5) -0.0014(5)
C23 0.0226(7) 0.0151(6) 0.0146(6) 0.0006(5) -0.0040(5) 0.0003(5)
C24 0.0198(6) 0.0168(6) 0.0130(6) -0.0025(5) -0.0053(5) 0.0008(5)
C25 0.0159(6) 0.0141(6) 0.0153(6) -0.0031(5) -0.0017(5) 0.0001(5)
C26 0.0148(6) 0.0157(6) 0.0124(6) 0.0008(5) 0.0000(5) 0.0018(5)
C27 0.0178(6) 0.0169(6) 0.0138(6) -0.0015(5) -0.0043(5) 0.0000(5)
O10 0.0203(5) 0.0346(6) 0.0200(5) 0.0024(5) -0.0024(4) -0.0055(5)
O11 0.046(4) 0.037(3) 0.052(4) 0.006(3) -0.011(4) -0.018(3)
O12 0.047(4) 0.027(2) 0.064(6) 0.016(2) -0.038(4) -0.013(2)
O13 0.052(5) 0.029(4) 0.059(6) -0.003(4) 0.019(4) -0.011(4)

loop_
_atom_type_symbol
_atom_type_description
_atom_type_scat_dispersion_real
_atom_type_scat_dispersion_imag
_atom_type_scat_source
C C 0.0033 0.0016 'International Tables Vol C Tables 4.2.6.8 and 6.1.1.4'
H H 0.0000 0.0000 'International Tables Vol C Tables 4.2.6.8 and 6.1.1.4'
N N 0.0061 0.0033 'International Tables Vol C Tables 4.2.6.8 and 6.1.1.4'
O O 0.0106 0.0060 'International Tables Vol C Tables 4.2.6.8 and 6.1.1.4'
F F 0.0171 0.0103 'International Tables Vol C Tables 4.2.6.8 and 6.1.1.4'

loop_
_geom_angle_atom_site_label_1
_geom_angle_atom_site_label_2
_geom_angle_atom_site_label_3
_geom_angle
_geom_angle_site_symmetry_1
_geom_angle_site_symmetry_3
_geom_angle_publ_flag
C4 O3 H30 106.7(14) . . ?
C3 N1 C13 119.43(11) . . ?
C3 N1 C5 119.92(11) . . ?
C13 N1 C5 120.40(11) . . ?
C11 N2 C16 114.93(10) . . ?
C11 N2 C14 116.87(11) . . ?
C16 N2 C14 111.21(10) . . ?
C17 N3 C15 110.12(10) . . ?
C17 N3 H31 108.6(12) . . ?
C15 N3 H31 108.6(12) . . ?
C17 N3 H32 109.9(11) . . ?
C15 N3 H32 109.5(11) . . ?
H31 N3 H32 110.1(16) . . ?
O1 C1 C2 121.39(11) . . ?
O1 C1 C8 122.85(12) . . ?
C2 C1 C8 115.75(11) . . ?
C3 C2 C1 120.34(11) . . ?
C3 C2 C4 118.57(12) . . ?
C1 C2 C4 121.09(12) . . ?
N1 C3 C2 123.87(12) . . ?
N1 C3 H3 114.8(10) . . ?
C2 C3 H3 121.4(10) . . ?
O2 C4 O3 121.25(12) . . ?
O2 C4 C2 122.13(13) . . ?
O3 C4 C2 116.62(12) . . ?
N1 C5 C6 118.53(13) . . ?
N1 C5 C7 119.83(14) . . ?
C6 C5 C7 60.07(12) . . ?
N1 C5 H5 114.1(11) . . ?
C6 C5 H5 117.1(11) . . ?
C7 C5 H5 116.8(11) . . ?
C5 C6 C7 60.03(11) . . ?
C5 C6 H61 116.3(14) . . ?
C7 C6 H61 120.4(14) . . ?
C5 C6 H62 116.5(13) . . ?
C7 C6 H62 114.0(13) . . ?
H61 C6 H62 117.3(19) . . ?
C5 C7 C6 59.90(12) . . ?
C5 C7 H71 115.3(12) . . ?
C6 C7 H71 117.2(13) . . ?
C5 C7 H72 116.2(11) . . ?
C6 C7 H72 117.7(11) . . ?
H71 C7 H72 117.6(17) . . ?
C13 C8 C9 118.45(11) . . ?
C13 C8 C1 121.01(11) . . ?
C9 C8 C1 120.54(12) . . ?
C10 C9 C8 119.45(12) . . ?
C10 C9 H9 120.7(10) . . ?
C8 C9 H9 119.8(10) . . ?
F1 C10 C9 117.88(11) . . ?
F1 C10 C11 118.52(11) . . ?
C9 C10 C11 123.58(12) . . ?
C12 C11 N2 122.06(12) . . ?
C12 C11 C10 116.46(11) . . ?
N2 C11 C10 121.38(11) . . ?
C11 C12 C13 121.24(12) . . ?
C11 C12 H10 121.1(10) . . ?
C13 C12 H10 117.7(10) . . ?
C8 C13 C12 120.77(11) . . ?
C8 C13 N1 119.59(11) . . ?
C12 C13 N1 119.63(12) . . ?
N2 C14 C15 110.31(11) . . ?
N2 C14 H141 110.3(10) . . ?
C15 C14 H141 109.7(10) . . ?
N2 C14 H142 111.6(10) . . ?
C15 C14 H142 109.2(10) . . ?
H141 C14 H142 105.6(14) . . ?
N3 C15 C14 109.02(11) . . ?
N3 C15 H151 108.4(11) . . ?
C14 C15 H151 110.4(11) . . ?
N3 C15 H152 106.2(10) . . ?
C14 C15 H152 113.8(10) . . ?
H151 C15 H152 108.8(14) . . ?
N2 C16 C17 110.20(11) . . ?
N2 C16 H161 108.1(9) . . ?
C17 C16 H161 106.3(9) . . ?
N2 C16 H162 110.8(10) . . ?
C17 C16 H162 110.7(9) . . ?
H161 C16 H162 110.6(13) . . ?
N3 C17 C16 110.04(11) . . ?
N3 C17 H171 108.1(10) . . ?
C16 C17 H171 110.4(10) . . ?
N3 C17 H172 107.4(9) . . ?
C16 C17 H172 110.8(9) . . ?
H171 C17 H172 110.0(13) . . ?
C24 O24 H24 109.5(14) . . ?
C25 O25 H25 110.0(14) . . ?
C26 O26 H26 108.3(13) . . ?
O21 C21 O22 123.96(12) . . ?
O21 C21 C22 117.70(11) . . ?
O22 C21 C22 118.31(12) . . ?
C27 C22 C23 119.52(12) . . ?
C27 C22 C21 119.97(11) . . ?
C23 C22 C21 120.46(12) . . ?
C24 C23 C22 120.27(12) . . ?
C24 C23 H23 121.3(10) . . ?
C22 C23 H23 118.4(10) . . ?
O24 C24 C23 122.78(12) . . ?
O24 C24 C25 116.92(11) . . ?
C23 C24 C25 120.29(11) . . ?
O25 C25 C24 117.83(11) . . ?
O25 C25 C26 122.95(12) . . ?
C24 C25 C26 119.21(12) . . ?
O26 C26 C27 123.00(11) . . ?
O26 C26 C25 116.63(11) . . ?
C27 C26 C25 120.37(12) . . ?
C22 C27 C26 120.25(12) . . ?
C22 C27 H27 120.3(10) . . ?
C26 C27 H27 119.4(10) . . ?
H1 O10 H2 107(2) . . ?
H11 O11 H12 91(3) . . ?
H11 O12 H12 110(3) . . ?
H13 O13 H14 95.9 . . ?

loop_
_geom_bond_atom_site_label_1
_geom_bond_atom_site_label_2
_geom_bond_distance
_geom_bond_site_symmetry_2
_geom_bond_publ_flag
F1 C10 1.3607(14) . ?
O1 C1 1.2597(16) . ?
O2 C4 1.2269(17) . ?
O3 C4 1.3168(18) . ?
O3 H30 0.94(2) . ?
N1 C3 1.3418(16) . ?
N1 C13 1.4040(16) . ?
N1 C5 1.4620(18) . ?
N2 C11 1.4031(15) . ?
N2 C16 1.4676(17) . ?
N2 C14 1.4789(17) . ?
N3 C17 1.4888(17) . ?
N3 C15 1.4901(18) . ?
N3 H31 0.95(2) . ?
N3 H32 0.886(17) . ?
C1 C2 1.4325(18) . ?
C1 C8 1.4492(16) . ?
C2 C3 1.3670(19) . ?
C2 C4 1.4816(17) . ?
C3 H3 0.962(17) . ?
C5 C6 1.495(2) . ?
C5 C7 1.497(2) . ?
C5 H5 0.961(18) . ?
C6 C7 1.498(3) . ?
C6 H61 0.93(2) . ?
C6 H62 0.93(2) . ?
C7 H71 0.96(2) . ?
C7 H72 0.99(2) . ?
C8 C13 1.4011(18) . ?
C8 C9 1.4095(18) . ?
C9 C10 1.3618(17) . ?
C9 H9 0.973(17) . ?
C10 C11 1.4156(18) . ?
C11 C12 1.3883(18) . ?
C12 C13 1.4014(17) . ?
C12 H10 0.940(17) . ?
C14 C15 1.5147(18) . ?
C14 H141 0.992(17) . ?
C14 H142 0.958(18) . ?
C15 H151 0.941(18) . ?
C15 H152 0.980(17) . ?
C16 C17 1.5169(17) . ?
C16 H161 0.999(16) . ?
C16 H162 0.995(17) . ?
C17 H171 0.970(17) . ?
C17 H172 0.960(16) . ?
O21 C21 1.2650(16) . ?
O22 C21 1.2664(16) . ?
O24 C24 1.3682(15) . ?
O24 H24 0.91(2) . ?
O25 C25 1.3631(15) . ?
O25 H25 0.88(2) . ?
O26 C26 1.3667(15) . ?
O26 H26 0.87(2) . ?
C21 C22 1.5011(18) . ?
C22 C27 1.3914(19) . ?
C22 C23 1.3995(17) . ?
C23 C24 1.3885(18) . ?
C23 H23 0.961(17) . ?
C24 C25 1.3989(19) . ?
C25 C26 1.3992(17) . ?
C26 C27 1.3916(18) . ?
C27 H27 0.931(16) . ?
O10 H1 0.85(2) . ?
O10 H2 0.85(2) . ?
O11 H11 1.03(3) . ?
O11 H12 0.99(3) . ?
O12 H11 0.90(3) . ?
O12 H12 0.87(3) . ?
O13 H13 0.8501 . ?
O13 H14 0.8500 . ?

loop_
_geom_hbond_atom_site_label_D
_geom_hbond_atom_site_label_H
_geom_hbond_atom_site_label_A
_geom_hbond_distance_DH
_geom_hbond_distance_HA
_geom_hbond_distance_DA
_geom_hbond_angle_DHA
_geom_hbond_site_symmetry_A
O3 H30 O1 0.94(2) 1.63(2) 2.5165(14) 154(2) .
N3 H31 O21 0.95(2) 1.77(2) 2.7145(15) 173.1(18) 2_545
N3 H32 O2 0.886(17) 2.193(17) 2.8612(16) 131.9(14) 1_454
N3 H32 O24 0.886(17) 2.260(17) 2.7942(15) 118.6(14) 3_565
O24 H24 O22 0.91(2) 1.71(2) 2.6144(14) 173(2) 4_575
O25 H25 O1 0.88(2) 1.85(2) 2.6895(14) 160(2) .
O26 H26 O10 0.87(2) 1.86(2) 2.7210(14) 174(2) .
O10 H1 O2 0.85(2) 2.00(2) 2.8480(16) 173(2) 3_667
O10 H2 O11 0.85(2) 1.97(3) 2.816(10) 171(2) .
O10 H2 O12 0.85(2) 1.95(3) 2.785(6) 165(2) .
O11 H11 O22 1.03(3) 2.04(3) 2.996(7) 153(3) .
O12 H11 O22 0.90(3) 2.04(3) 2.919(5) 167(3) .
O11 H12 O21 0.99(3) 2.08(3) 3.035(11) 161(3) 4_676
O12 H12 O21 0.87(3) 2.08(3) 2.899(4) 157(3) 4_676
O13 H13 O2 0.85 2.36 3.213(8) 179.7 .
O13 H14 O11 0.85 2.17 3.02(2) 179.7 3_667

loop_
_geom_torsion_atom_site_label_1
_geom_torsion_atom_site_label_2
_geom_torsion_atom_site_label_3
_geom_torsion_atom_site_label_4
_geom_torsion
_geom_torsion_site_symmetry_1
_geom_torsion_site_symmetry_2
_geom_torsion_site_symmetry_3
_geom_torsion_site_symmetry_4
_geom_torsion_publ_flag
O1 C1 C2 C3 178.83(13) . . . . ?
C8 C1 C2 C3 -1.19(18) . . . . ?
O1 C1 C2 C4 -1.5(2) . . . . ?
C8 C1 C2 C4 178.45(12) . . . . ?
C13 N1 C3 C2 -0.2(2) . . . . ?
C5 N1 C3 C2 -174.36(13) . . . . ?
C1 C2 C3 N1 1.2(2) . . . . ?
C4 C2 C3 N1 -178.46(13) . . . . ?
C3 C2 C4 O2 1.4(2) . . . . ?
C1 C2 C4 O2 -178.24(13) . . . . ?
C3 C2 C4 O3 -179.51(12) . . . . ?
C1 C2 C4 O3 0.84(19) . . . . ?
C3 N1 C5 C6 -43.6(2) . . . . ?
C13 N1 C5 C6 142.24(15) . . . . ?
C3 N1 C5 C7 -113.57(16) . . . . ?
C13 N1 C5 C7 72.29(18) . . . . ?
N1 C5 C6 C7 -109.89(16) . . . . ?
N1 C5 C7 C6 107.77(16) . . . . ?
O1 C1 C8 C13 -179.73(12) . . . . ?
C2 C1 C8 C13 0.28(18) . . . . ?
O1 C1 C8 C9 0.2(2) . . . . ?
C2 C1 C8 C9 -179.78(12) . . . . ?
C13 C8 C9 C10 -0.06(19) . . . . ?
C1 C8 C9 C10 -179.99(12) . . . . ?
C8 C9 C10 F1 176.69(12) . . . . ?
C8 C9 C10 C11 -1.8(2) . . . . ?
C16 N2 C11 C12 3.30(18) . . . . ?
C14 N2 C11 C12 -129.77(14) . . . . ?
C16 N2 C11 C10 -172.86(12) . . . . ?
C14 N2 C11 C10 54.08(17) . . . . ?
F1 C10 C11 C12 -175.91(12) . . . . ?
C9 C10 C11 C12 2.5(2) . . . . ?
F1 C10 C11 N2 0.45(19) . . . . ?
C9 C10 C11 N2 178.90(12) . . . . ?
N2 C11 C12 C13 -177.85(12) . . . . ?
C10 C11 C12 C13 -1.52(19) . . . . ?
C9 C8 C13 C12 1.00(19) . . . . ?
C1 C8 C13 C12 -179.07(12) . . . . ?
C9 C8 C13 N1 -179.25(12) . . . . ?
C1 C8 C13 N1 0.68(19) . . . . ?
C11 C12 C13 C8 -0.2(2) . . . . ?
C11 C12 C13 N1 -179.91(12) . . . . ?
C3 N1 C13 C8 -0.77(19) . . . . ?
C5 N1 C13 C8 173.39(12) . . . . ?
C3 N1 C13 C12 178.98(12) . . . . ?
C5 N1 C13 C12 -6.86(19) . . . . ?
C11 N2 C14 C15 -166.92(11) . . . . ?
C16 N2 C14 C15 58.37(14) . . . . ?
C17 N3 C15 C14 59.27(14) . . . . ?
N2 C14 C15 N3 -58.64(15) . . . . ?
C11 N2 C16 C17 167.08(11) . . . . ?
C14 N2 C16 C17 -57.27(14) . . . . ?
C15 N3 C17 C16 -58.84(14) . . . . ?
N2 C16 C17 N3 57.32(15) . . . . ?
O21 C21 C22 C27 -163.56(13) . . . . ?
O22 C21 C22 C27 14.8(2) . . . . ?
O21 C21 C22 C23 13.7(2) . . . . ?
O22 C21 C22 C23 -167.90(13) . . . . ?
C27 C22 C23 C24 3.1(2) . . . . ?
C21 C22 C23 C24 -174.18(13) . . . . ?
C22 C23 C24 O24 178.21(13) . . . . ?
C22 C23 C24 C25 -1.8(2) . . . . ?
O24 C24 C25 O25 -0.23(19) . . . . ?
C23 C24 C25 O25 179.82(13) . . . . ?
O24 C24 C25 C26 179.14(12) . . . . ?
C23 C24 C25 C26 -0.8(2) . . . . ?
O25 C25 C26 O26 0.46(19) . . . . ?
C24 C25 C26 O26 -178.87(12) . . . . ?
O25 C25 C26 C27 -178.44(13) . . . . ?
C24 C25 C26 C27 2.22(19) . . . . ?
C23 C22 C27 C26 -1.7(2) . . . . ?
C21 C22 C27 C26 175.60(12) . . . . ?
O26 C26 C27 C22 -179.80(12) . . . . ?
C25 C26 C27 C22 -1.0(2) . . . . ?
